data_7061862
loop_
_publ_author_name
'Dkhar, Lincoln'
'Gupta, Hrishikesh'
'Poluri, Krishna Mohan'
'Gannon, Paige M.'
'Kaminsky, Werner'
'Kollipara, Mohan Rao'

_publ_section_title
;
 Influence of counterions on the formation of supramolecular platinum
 group metal complexes containing pyridyl thioamide derivatives:
 antioxidant and antimicrobial studies
;
_journal_issue 40
_journal_name_full 'New Journal of Chemistry'
_journal_page_first 19241
_journal_page_last 19253
_journal_paper_doi 10.1039/D2NJ03108F
_journal_volume 46
_journal_year 2022
_chemical_formula_moiety 'C20 H27 Ir N8 S2'
_chemical_formula_sum 'C20 H27 Ir N8 S2'
_chemical_formula_weight 635.81
_space_group_crystal_system monoclinic
_space_group_IT_number 14
_space_group_name_Hall '-P 2yab'
_space_group_name_H-M_alt 'P 1 21/a 1'
_atom_sites_solution_hydrogens mixed
_audit_conform_dict_location ftp://ftp.iucr.org/pub/cif_core.dic
_audit_conform_dict_name cif_core.dic
_audit_conform_dict_version 2.4.3
_audit_creation_date 2020-02-19T14:39:18-00:00
_audit_creation_method SHELXL-2014/7
_audit_update_record
;
2022-02-26 deposited with the CCDC.	2022-09-12 downloaded from the CCDC.
;
_cell_angle_alpha 90
_cell_angle_beta 90.582(3)
_cell_angle_gamma 90
_cell_formula_units_Z 4
_cell_length_a 9.0819(4)
_cell_length_b 26.5743(13)
_cell_length_c 11.1669(6)
_cell_measurement_reflns_used 3488
_cell_measurement_temperature 100(2)
_cell_measurement_theta_max 20
_cell_measurement_theta_min 2
_cell_volume 2694.9(2)
_computing_cell_refinement 'HKL Scalepack (Otwinowski & Minor 1997)'
_computing_data_collection 'Collect (Bruker AXS BV, 1997-2004)'
_computing_data_reduction 'HKL Denzo and Scalepack (Otwinowski & Minor 1997)'
_computing_molecular_graphics 'ORTEP-3 for Windows (Farrugia, 2012)'
_computing_publication_material 'WinGX publication routines (Farrugia, 2012)'
_computing_structure_refinement 'SHELXL-2014/7 (Sheldrick, 2014)'
_computing_structure_solution 'SIR-92 (Altomare et al., 1994)'
_diffrn_ambient_temperature 100(2)
_diffrn_detector 'CCD plate'
_diffrn_detector_area_resol_mean 9
_diffrn_measured_fraction_theta_full 0.993
_diffrn_measured_fraction_theta_max 0.962
_diffrn_measurement_device '95mm CCD camera on \k-goniostat'
_diffrn_measurement_device_type KappaCCD
_diffrn_measurement_method 'CCD rotation images, thick slices'
_diffrn_orient_matrix_UB_11 0.083617
_diffrn_orient_matrix_UB_12 0.017364
_diffrn_orient_matrix_UB_13 -0.040392
_diffrn_orient_matrix_UB_21 0.056941
_diffrn_orient_matrix_UB_22 0
_diffrn_orient_matrix_UB_23 0.077119
_diffrn_orient_matrix_UB_31 0.043489
_diffrn_orient_matrix_UB_32 -0.033385
_diffrn_orient_matrix_UB_33 -0.021008
_diffrn_radiation_monochromator 'horizonally mounted graphite crystal'
_diffrn_radiation_probe x-ray
_diffrn_radiation_type Mok\a
_diffrn_radiation_wavelength 0.71073
_diffrn_reflns_av_R_equivalents 0.0658
_diffrn_reflns_av_unetI/netI 0.0804
_diffrn_reflns_Laue_measured_fraction_full 0.993
_diffrn_reflns_Laue_measured_fraction_max 0.962
_diffrn_reflns_limit_h_max 11
_diffrn_reflns_limit_h_min -12
_diffrn_reflns_limit_k_max 35
_diffrn_reflns_limit_k_min -34
_diffrn_reflns_limit_l_max 14
_diffrn_reflns_limit_l_min -14
_diffrn_reflns_number 10095
_diffrn_reflns_point_group_measured_fraction_full 0.993
_diffrn_reflns_point_group_measured_fraction_max 0.962
_diffrn_reflns_theta_full 25.000
_diffrn_reflns_theta_max 28.266
_diffrn_reflns_theta_min 0.766
_diffrn_source 'Enraf Nonius FR590'
_diffrn_standards_number 0
_exptl_absorpt_coefficient_mu 5.131
_exptl_absorpt_correction_T_max 0.637
_exptl_absorpt_correction_T_min -0.517
_exptl_absorpt_correction_type multi-scan
_exptl_absorpt_process_details 'SCALEPACK 2008'
_exptl_crystal_colour brown
_exptl_crystal_density_diffrn 1.567
_exptl_crystal_description prism
_exptl_crystal_F_000 1248
_exptl_crystal_size_max 0.220
_exptl_crystal_size_mid 0.160
_exptl_crystal_size_min 0.100
_refine_diff_density_max 5.056
_refine_diff_density_min -3.570
_refine_diff_density_rms 0.266
_refine_ls_extinction_method none
_refine_ls_goodness_of_fit_ref 1.287
_refine_ls_hydrogen_treatment constr
_refine_ls_matrix_type full
_refine_ls_number_parameters 310
_refine_ls_number_reflns 6283
_refine_ls_number_restraints 324
_refine_ls_restrained_S_all 1.262
_refine_ls_R_factor_all 0.0809
_refine_ls_R_factor_gt 0.0570
_refine_ls_shift/su_max 0.001
_refine_ls_shift/su_mean 0.000
_refine_ls_structure_factor_coef Fsqd
_refine_ls_weighting_details 'w=1/[\s^2^(Fo^2^)+(0.0500P)^2^+10.0000P] where P=(Fo^2^+2Fc^2^)/3'
_refine_ls_weighting_scheme calc
_refine_ls_wR_factor_gt 0.1361
_refine_ls_wR_factor_ref 0.1446
_reflns_Friedel_coverage 0.000
_reflns_number_gt 4695
_reflns_number_total 6283
_reflns_threshold_expression 'I > 2\s(I)'
_cod_data_source_file d2nj03108f2.cif
_cod_data_source_block shelx_CCDC9
_cod_depositor_comments 'Adding full bibliography for 7061852--7061867.cif.'
_cod_original_sg_symbol_H-M P21/a
_cod_database_code 7061862
_shelx_shelxl_version_number 2014/7
_shelx_space_group_comment
;
The symmetry employed for this shelxl refinement is uniquely defined
by the following loop, which should always be used as a source of
symmetry information in preference to the above space-group names.
They are only intended as comments.
;
_shelx_estimated_absorpt_t_min 0.398
_shelx_estimated_absorpt_t_max 0.628

loop_
_space_group_symop_operation_xyz
'x, y, z'
'-x+1/2, y+1/2, -z'
'-x, -y, -z'
'x-1/2, -y-1/2, z'

loop_
_atom_site_label
_atom_site_type_symbol
_atom_site_fract_x
_atom_site_fract_y
_atom_site_fract_z
_atom_site_U_iso_or_equiv
_atom_site_adp_type
_atom_site_occupancy
_atom_site_site_symmetry_order
_atom_site_calc_flag
_atom_site_refinement_flags_posn
_atom_site_refinement_flags_adp
_atom_site_refinement_flags_occupancy
_atom_site_disorder_assembly
_atom_site_disorder_group
C1B C 0.286(3) 0.3516(9) 0.238(2) 0.016(2) Uani 0.195(9) 1 d G U P A 2
C2B C 0.200(3) 0.3256(10) 0.1510(19) 0.015(3) Uani 0.195(9) 1 d G U P A 2
C3B C 0.094(3) 0.2964(9) 0.212(2) 0.019(3) Uani 0.195(9) 1 d G U P A 2
C4B C 0.114(3) 0.3043(10) 0.337(2) 0.019(3) Uani 0.195(9) 1 d G U P A 2
C5B C 0.233(3) 0.3385(10) 0.353(2) 0.023(3) Uani 0.195(9) 1 d G U P A 2
C6B C 0.412(4) 0.3870(14) 0.213(4) 0.046(4) Uani 0.195(9) 1 d G U P A 2
H6A H 0.3905 0.4201 0.2471 0.069 Uiso 0.195(9) 1 d R U P A 2
H6B H 0.4239 0.3903 0.1259 0.069 Uiso 0.195(9) 1 d R U P A 2
H6C H 0.5026 0.3737 0.2485 0.069 Uiso 0.195(9) 1 d R U P A 2
C7B C 0.218(4) 0.3285(16) 0.0170(19) 0.032(3) Uani 0.195(9) 1 d G U P A 2
H7A H 0.1407 0.3088 -0.0226 0.048 Uiso 0.195(9) 1 calc R U P A 2
H7B H 0.3149 0.3149 -0.0046 0.048 Uiso 0.195(9) 1 calc R U P A 2
H7C H 0.2115 0.3636 -0.0089 0.048 Uiso 0.195(9) 1 calc R U P A 2
C8B C -0.021(4) 0.2627(13) 0.155(3) 0.030(3) Uani 0.195(9) 1 d G U P A 2
H8A H -0.1032 0.2832 0.1254 0.046 Uiso 0.195(9) 1 calc R U P A 2
H8B H -0.0565 0.2385 0.2139 0.046 Uiso 0.195(9) 1 calc R U P A 2
H8C H 0.0231 0.2446 0.0875 0.046 Uiso 0.195(9) 1 calc R U P A 2
C9B C 0.025(4) 0.2807(16) 0.436(3) 0.050(5) Uani 0.195(9) 1 d G U P A 2
H9A H 0.0659 0.2905 0.5135 0.075 Uiso 0.195(9) 1 calc R U P A 2
H9B H 0.0281 0.2439 0.4277 0.075 Uiso 0.195(9) 1 calc R U P A 2
H9C H -0.0775 0.2921 0.4292 0.075 Uiso 0.195(9) 1 calc R U P A 2
C10B C 0.292(5) 0.3575(16) 0.471(2) 0.055(5) Uani 0.195(9) 1 d G U P A 2
H10A H 0.2120 0.3727 0.5170 0.083 Uiso 0.195(9) 1 d R U P A 2
H10B H 0.3686 0.3828 0.4570 0.083 Uiso 0.195(9) 1 d R U P A 2
H10C H 0.3344 0.3294 0.5168 0.083 Uiso 0.195(9) 1 d R U P A 2
C1 C 0.2858(6) 0.3532(2) 0.2823(5) 0.016(2) Uani 0.805(9) 1 d G U P A 1
C2 C 0.2408(6) 0.3396(2) 0.1645(4) 0.015(3) Uani 0.805(9) 1 d G U P A 1
C3 C 0.1229(7) 0.3047(2) 0.1737(5) 0.019(3) Uani 0.805(9) 1 d G U P A 1
C4 C 0.0951(7) 0.2968(2) 0.2972(5) 0.019(3) Uani 0.805(9) 1 d G U P A 1
C5 C 0.1958(7) 0.3268(3) 0.3643(4) 0.023(3) Uani 0.805(9) 1 d G U P A 1
C6 C 0.4079(9) 0.3894(3) 0.3146(8) 0.046(4) Uani 0.805(9) 1 d G U P A 1
H6B1 H 0.3785 0.4097 0.3836 0.069 Uiso 0.805(9) 1 calc R U P A 1
H6B2 H 0.4271 0.4116 0.2464 0.069 Uiso 0.805(9) 1 calc R U P A 1
H6B3 H 0.4974 0.3705 0.3347 0.069 Uiso 0.805(9) 1 calc R U P A 1
C7 C 0.3066(10) 0.3588(3) 0.0497(6) 0.032(3) Uani 0.805(9) 1 d G U P A 1
H7B1 H 0.3774 0.3342 0.0195 0.048 Uiso 0.805(9) 1 calc R U P A 1
H7B2 H 0.3569 0.3908 0.0650 0.048 Uiso 0.805(9) 1 calc R U P A 1
H7B3 H 0.2282 0.3639 -0.0101 0.048 Uiso 0.805(9) 1 calc R U P A 1
C8 C 0.0415(10) 0.2804(3) 0.0704(7) 0.030(3) Uani 0.805(9) 1 d G U P A 1
H8B1 H 0.0440 0.3027 0.0006 0.046 Uiso 0.805(9) 1 calc R U P A 1
H8B2 H -0.0610 0.2743 0.0930 0.046 Uiso 0.805(9) 1 calc R U P A 1
H8B3 H 0.0886 0.2483 0.0506 0.046 Uiso 0.805(9) 1 calc R U P A 1
C9 C -0.0210(10) 0.2625(3) 0.3482(8) 0.050(5) Uani 0.805(9) 1 d G U P A 1
H9B1 H -0.1010 0.2583 0.2895 0.075 Uiso 0.805(9) 1 calc R U P A 1
H9B2 H -0.0603 0.2774 0.4216 0.075 Uiso 0.805(9) 1 calc R U P A 1
H9B3 H 0.0227 0.2297 0.3667 0.075 Uiso 0.805(9) 1 calc R U P A 1
C10 C 0.2054(12) 0.3299(4) 0.4991(4) 0.055(5) Uani 0.805(9) 1 d G U P A 1
H10D H 0.2581 0.3004 0.5303 0.083 Uiso 0.805(9) 1 calc R U P A 1
H10E H 0.1059 0.3308 0.5322 0.083 Uiso 0.805(9) 1 calc R U P A 1
H10F H 0.2585 0.3606 0.5223 0.083 Uiso 0.805(9) 1 calc R U P A 1
C11 C 0.1097(12) 0.4801(4) 0.3481(9) 0.022(2) Uani 1 1 d . U . . .
H11 H 0.1043 0.4632 0.4229 0.026 Uiso 1 1 calc R U . . .
C12 C 0.1283(12) 0.5326(4) 0.3469(9) 0.020(2) Uani 1 1 d . U . . .
H12 H 0.1385 0.5512 0.4192 0.024 Uiso 1 1 calc R U . . .
C13 C 0.1313(10) 0.5567(3) 0.2351(10) 0.019(2) Uani 1 1 d . U . . .
C14 C 0.1282(11) 0.5277(4) 0.1318(9) 0.019(2) Uani 1 1 d . U . . .
H14 H 0.1368 0.5431 0.0554 0.023 Uiso 1 1 calc R U . . .
C15 C 0.1125(11) 0.4767(3) 0.1417(8) 0.013(2) Uani 1 1 d . U . . .
H15 H 0.1107 0.4570 0.0706 0.016 Uiso 1 1 calc R U . . .
C16 C 0.1260(13) 0.6125(4) 0.2262(12) 0.032(3) Uani 1 1 d . U . . .
N1 N 0.0995(8) 0.4532(3) 0.2473(8) 0.0179(15) Uani 1 1 d . U . . .
N3 N -0.101(2) 0.3988(8) 0.3762(17) 0.016(4) Uani 0.716(9) 1 d D U P A 1
N4 N -0.1801(15) 0.3689(6) 0.4284(12) 0.019(3) Uani 0.716(9) 1 d D U P A 1
N5 N -0.2683(16) 0.3428(5) 0.4713(14) 0.033(3) Uani 0.716(9) 1 d D U P A 1
N3B N -0.091(5) 0.395(2) 0.399(5) 0.016(4) Uani 0.284(9) 1 d D U P A 2
N4B N -0.204(4) 0.3705(17) 0.397(3) 0.019(3) Uani 0.284(9) 1 d D U P A 2
N5B N -0.315(4) 0.3485(14) 0.407(4) 0.033(3) Uani 0.284(9) 1 d D U P A 2
N6 N -0.1019(14) 0.3944(6) 0.1185(14) 0.016(3) Uani 0.76(3) 1 d D U P B 1
N7 N -0.2118(15) 0.3680(5) 0.1235(13) 0.018(3) Uani 0.76(3) 1 d D U P B 1
N8 N -0.3181(16) 0.3436(6) 0.1153(18) 0.043(4) Uani 0.76(3) 1 d D U P B 1
N6B N -0.124(5) 0.3995(18) 0.147(4) 0.016(3) Uani 0.24(3) 1 d D U P A 2
N7B N -0.204(5) 0.3721(18) 0.087(4) 0.018(3) Uani 0.24(3) 1 d D U P A 2
N8B N -0.286(5) 0.3423(18) 0.048(5) 0.043(4) Uani 0.24(3) 1 d D U P A 2
S1 S -0.0435(3) 0.63712(10) 0.2318(4) 0.0369(7) Uani 1 1 d . . . . .
N2 N 0.2463(12) 0.6374(4) 0.1920(11) 0.017(2) Uani 0.716(9) 1 d D U P A 1
S2 S 0.5311(12) 0.7011(4) 0.254(2) 0.035(4) Uani 0.716(9) 1 d D . P A 1
C17 C 0.3922(15) 0.6141(5) 0.1809(14) 0.023(3) Uani 0.716(9) 1 d D U P A 1
H17A H 0.4309 0.6210 0.1000 0.028 Uiso 0.716(9) 1 calc R U P A 1
H17B H 0.3825 0.5772 0.1896 0.028 Uiso 0.716(9) 1 calc R U P A 1
C18 C 0.5021(17) 0.6338(5) 0.2752(15) 0.025(3) Uani 0.716(9) 1 d D U P A 1
H18A H 0.5970 0.6158 0.2677 0.030 Uiso 0.716(9) 1 calc R U P A 1
H18B H 0.4635 0.6276 0.3564 0.030 Uiso 0.716(9) 1 calc R U P A 1
C19 C 0.3411(15) 0.7196(5) 0.2606(15) 0.023(3) Uani 0.716(9) 1 d D U P A 1
H19A H 0.3038 0.7128 0.3420 0.028 Uiso 0.716(9) 1 calc R U P A 1
H19B H 0.3337 0.7563 0.2464 0.028 Uiso 0.716(9) 1 calc R U P A 1
C20 C 0.2455(16) 0.6925(5) 0.1703(13) 0.024(3) Uani 0.716(9) 1 d D U P A 1
H20A H 0.1433 0.7053 0.1753 0.029 Uiso 0.716(9) 1 calc R U P A 1
H20B H 0.2818 0.6994 0.0887 0.029 Uiso 0.716(9) 1 calc R U P A 1
N2B N 0.250(3) 0.6371(9) 0.293(3) 0.017(2) Uani 0.284(9) 1 d D U P A 2
S2B S 0.532(3) 0.7002(11) 0.232(7) 0.035(4) Uani 0.284(9) 1 d D . P A 2
C17B C 0.397(3) 0.6147(11) 0.312(3) 0.023(3) Uani 0.284(9) 1 d D U P A 2
H17C H 0.3889 0.5775 0.3102 0.028 Uiso 0.284(9) 1 calc R U P A 2
H17D H 0.4354 0.6246 0.3921 0.028 Uiso 0.284(9) 1 calc R U P A 2
C18B C 0.502(4) 0.6328(12) 0.214(3) 0.025(3) Uani 0.284(9) 1 d D U P A 2
H18C H 0.4598 0.6256 0.1340 0.030 Uiso 0.284(9) 1 calc R U P A 2
H18D H 0.5976 0.6148 0.2213 0.030 Uiso 0.284(9) 1 calc R U P A 2
C19B C 0.341(4) 0.7185(11) 0.219(3) 0.023(3) Uani 0.284(9) 1 d D U P A 2
H19C H 0.3332 0.7554 0.2291 0.028 Uiso 0.284(9) 1 calc R U P A 2
H19D H 0.3034 0.7096 0.1387 0.028 Uiso 0.284(9) 1 calc R U P A 2
C20B C 0.248(4) 0.6926(10) 0.313(3) 0.024(3) Uani 0.284(9) 1 d D U P A 2
H20C H 0.2876 0.7003 0.3941 0.029 Uiso 0.284(9) 1 calc R U P A 2
H20D H 0.1458 0.7052 0.3082 0.029 Uiso 0.284(9) 1 calc R U P A 2
Ir1 Ir 0.05894(4) 0.37489(2) 0.25520(4) 0.01268(11) Uani 1 1 d . . . . .

loop_
_atom_site_aniso_label
_atom_site_aniso_U_11
_atom_site_aniso_U_22
_atom_site_aniso_U_33
_atom_site_aniso_U_23
_atom_site_aniso_U_13
_atom_site_aniso_U_12
C1B 0.018(3) 0.013(3) 0.017(4) 0.001(3) -0.003(3) 0.001(3)
C2B 0.014(4) 0.013(4) 0.018(4) -0.002(3) 0.004(3) 0.001(3)
C3B 0.021(4) 0.018(4) 0.019(4) -0.003(3) -0.001(3) 0.000(3)
C4B 0.020(4) 0.018(4) 0.021(4) 0.000(3) 0.004(3) 0.006(3)
C5B 0.024(4) 0.024(4) 0.020(4) 0.005(3) -0.004(3) 0.007(3)
C6B 0.039(6) 0.046(6) 0.052(7) -0.001(5) -0.006(5) 0.010(5)
C7B 0.029(6) 0.032(6) 0.036(6) 0.005(5) 0.006(5) 0.012(5)
C8B 0.032(6) 0.024(5) 0.035(6) -0.008(4) -0.003(5) 0.008(5)
C9B 0.053(7) 0.040(7) 0.057(7) 0.009(5) 0.008(6) 0.000(5)
C10B 0.061(7) 0.052(7) 0.052(7) 0.003(5) -0.002(6) 0.013(6)
C1 0.018(3) 0.013(3) 0.017(4) 0.001(3) -0.003(3) 0.001(3)
C2 0.014(4) 0.013(4) 0.018(4) -0.002(3) 0.004(3) 0.001(3)
C3 0.021(4) 0.018(4) 0.019(4) -0.003(3) -0.001(3) 0.000(3)
C4 0.020(4) 0.018(4) 0.021(4) 0.000(3) 0.004(3) 0.006(3)
C5 0.024(4) 0.024(4) 0.020(4) 0.005(3) -0.004(3) 0.007(3)
C6 0.039(6) 0.046(6) 0.052(7) -0.001(5) -0.006(5) 0.010(5)
C7 0.029(6) 0.032(6) 0.036(6) 0.005(5) 0.006(5) 0.012(5)
C8 0.032(6) 0.024(5) 0.035(6) -0.008(4) -0.003(5) 0.008(5)
C9 0.053(7) 0.040(7) 0.057(7) 0.009(5) 0.008(6) 0.000(5)
C10 0.061(7) 0.052(7) 0.052(7) 0.003(5) -0.002(6) 0.013(6)
C11 0.026(4) 0.022(4) 0.018(4) -0.005(3) -0.003(3) 0.001(3)
C12 0.024(4) 0.015(4) 0.020(4) -0.006(3) 0.000(3) -0.003(3)
C13 0.020(4) 0.013(3) 0.024(4) 0.000(3) 0.004(3) 0.002(3)
C14 0.022(4) 0.015(4) 0.020(4) 0.005(3) 0.000(3) -0.002(3)
C15 0.021(4) 0.006(3) 0.012(4) 0.003(3) -0.001(3) 0.002(3)
C16 0.030(4) 0.027(4) 0.039(5) 0.001(4) -0.001(4) 0.003(3)
N1 0.030(4) 0.013(3) 0.011(3) -0.004(3) -0.006(4) 0.004(3)
N3 0.023(5) 0.014(5) 0.010(7) 0.000(5) 0.009(4) 0.006(4)
N4 0.024(5) 0.017(5) 0.016(6) -0.001(5) -0.002(4) 0.007(4)
N5 0.040(8) 0.024(6) 0.036(8) -0.002(6) 0.007(6) -0.002(6)
N3B 0.023(5) 0.014(5) 0.010(7) 0.000(5) 0.009(4) 0.006(4)
N4B 0.024(5) 0.017(5) 0.016(6) -0.001(5) -0.002(4) 0.007(4)
N5B 0.040(8) 0.024(6) 0.036(8) -0.002(6) 0.007(6) -0.002(6)
N6 0.021(5) 0.014(5) 0.013(6) -0.001(4) 0.008(4) 0.008(4)
N7 0.021(4) 0.014(5) 0.019(6) 0.002(5) -0.007(5) 0.006(4)
N8 0.036(7) 0.047(8) 0.044(10) -0.002(7) -0.008(7) -0.009(6)
N6B 0.021(5) 0.014(5) 0.013(6) -0.001(4) 0.008(4) 0.008(4)
N7B 0.021(4) 0.014(5) 0.019(6) 0.002(5) -0.007(5) 0.006(4)
N8B 0.036(7) 0.047(8) 0.044(10) -0.002(7) -0.008(7) -0.009(6)
S1 0.0351(16) 0.0183(13) 0.057(2) 0.0020(14) -0.0006(16) 0.0134(11)
N2 0.020(4) 0.009(4) 0.021(4) -0.002(4) -0.004(4) 0.002(3)
S2 0.0330(15) 0.0132(13) 0.059(11) 0.004(3) -0.004(3) -0.0060(10)
C17 0.024(4) 0.021(4) 0.025(4) 0.001(3) 0.001(3) 0.004(3)
C18 0.027(4) 0.025(4) 0.025(4) 0.001(3) -0.003(3) -0.005(3)
C19 0.027(4) 0.019(4) 0.023(5) 0.000(3) -0.001(3) -0.002(3)
C20 0.025(4) 0.020(4) 0.026(4) 0.001(3) 0.000(3) 0.000(3)
N2B 0.020(4) 0.009(4) 0.021(4) -0.002(4) -0.004(4) 0.002(3)
S2B 0.0330(15) 0.0132(13) 0.059(11) 0.004(3) -0.004(3) -0.0060(10)
C17B 0.024(4) 0.021(4) 0.025(4) 0.001(3) 0.001(3) 0.004(3)
C18B 0.027(4) 0.025(4) 0.025(4) 0.001(3) -0.003(3) -0.005(3)
C19B 0.027(4) 0.019(4) 0.023(5) 0.000(3) -0.001(3) -0.002(3)
C20B 0.025(4) 0.020(4) 0.026(4) 0.001(3) 0.000(3) 0.000(3)
Ir1 0.01991(18) 0.00432(15) 0.01380(16) -0.00028(17) -0.00103(17) 0.00153(13)

loop_
_atom_type_symbol
_atom_type_description
_atom_type_scat_dispersion_real
_atom_type_scat_dispersion_imag
_atom_type_scat_source
C C 0.0033 0.0016 'International Tables Vol C Tables 4.2.6.8 and 6.1.1.4'
H H 0.0000 0.0000 'International Tables Vol C Tables 4.2.6.8 and 6.1.1.4'
N N 0.0061 0.0033 'International Tables Vol C Tables 4.2.6.8 and 6.1.1.4'
S S 0.1246 0.1234 'International Tables Vol C Tables 4.2.6.8 and 6.1.1.4'
Ir Ir -1.4442 7.9887 'International Tables Vol C Tables 4.2.6.8 and 6.1.1.4'

loop_
_geom_angle_atom_site_label_1
_geom_angle_atom_site_label_2
_geom_angle_atom_site_label_3
_geom_angle
_geom_angle_site_symmetry_1
_geom_angle_site_symmetry_3
_geom_angle_publ_flag
C2B C1B C5B 108.0 . . ?
C2B C1B C6B 126.0 . . ?
C5B C1B C6B 126.0 . . ?
C2B C1B Ir1 71.5(8) . . ?
C5B C1B Ir1 69.9(9) . . ?
C6B C1B Ir1 124.2(8) . . ?
C1B C2B C3B 108.0 . . ?
C1B C2B C7B 126.0 . . ?
C3B C2B C7B 126.0 . . ?
C1B C2B Ir1 70.3(8) . . ?
C3B C2B Ir1 70.4(8) . . ?
C7B C2B Ir1 124.8(8) . . ?
C4B C3B C2B 108.0 . . ?
C4B C3B C8B 126.0 . . ?
C2B C3B C8B 126.0 . . ?
C4B C3B Ir1 69.9(9) . . ?
C2B C3B Ir1 71.4(8) . . ?
C8B C3B Ir1 124.3(8) . . ?
C3B C4B C5B 108.0 . . ?
C3B C4B C9B 126.0 . . ?
C5B C4B C9B 126.0 . . ?
C3B C4B Ir1 71.6(8) . . ?
C5B C4B Ir1 70.6(9) . . ?
C9B C4B Ir1 123.4(8) . . ?
C1B C5B C4B 108.0 . . ?
C1B C5B C10B 126.0 . . ?
C4B C5B C10B 126.0 . . ?
C1B C5B Ir1 71.6(8) . . ?
C4B C5B Ir1 70.7(9) . . ?
C10B C5B Ir1 123.4(7) . . ?
C1B C6B H6A 109.5 . . ?
C1B C6B H6B 109.5 . . ?
H6A C6B H6B 109.5 . . ?
C1B C6B H6C 109.5 . . ?
H6A C6B H6C 109.5 . . ?
H6B C6B H6C 109.5 . . ?
C2B C7B H7A 109.5 . . ?
C2B C7B H7B 109.5 . . ?
H7A C7B H7B 109.5 . . ?
C2B C7B H7C 109.5 . . ?
H7A C7B H7C 109.5 . . ?
H7B C7B H7C 109.5 . . ?
C3B C8B H8A 109.5 . . ?
C3B C8B H8B 109.5 . . ?
H8A C8B H8B 109.5 . . ?
C3B C8B H8C 109.5 . . ?
H8A C8B H8C 109.5 . . ?
H8B C8B H8C 109.5 . . ?
C4B C9B H9A 109.5 . . ?
C4B C9B H9B 109.5 . . ?
H9A C9B H9B 109.5 . . ?
C4B C9B H9C 109.5 . . ?
H9A C9B H9C 109.5 . . ?
H9B C9B H9C 109.5 . . ?
C5B C10B H10A 109.5 . . ?
C5B C10B H10B 109.5 . . ?
H10A C10B H10B 109.5 . . ?
C5B C10B H10C 109.5 . . ?
H10A C10B H10C 109.5 . . ?
H10B C10B H10C 109.5 . . ?
C2 C1 C5 108.0 . . ?
C2 C1 C6 126.0 . . ?
C5 C1 C6 126.0 . . ?
C2 C1 Ir1 70.89(19) . . ?
C5 C1 Ir1 70.6(2) . . ?
C6 C1 Ir1 124.16(18) . . ?
C1 C2 C3 108.0 . . ?
C1 C2 C7 126.0 . . ?
C3 C2 C7 126.0 . . ?
C1 C2 Ir1 70.71(19) . . ?
C3 C2 Ir1 70.7(2) . . ?
C7 C2 Ir1 124.25(19) . . ?
C4 C3 C2 108.0 . . ?
C4 C3 C8 126.0 . . ?
C2 C3 C8 126.0 . . ?
C4 C3 Ir1 70.6(2) . . ?
C2 C3 Ir1 70.9(2) . . ?
C8 C3 Ir1 124.11(18) . . ?
C5 C4 C3 108.0 . . ?
C5 C4 C9 126.0 . . ?
C3 C4 C9 126.0 . . ?
C5 C4 Ir1 70.8(2) . . ?
C3 C4 Ir1 70.93(19) . . ?
C9 C4 Ir1 123.92(19) . . ?
C4 C5 C1 108.0 . . ?
C4 C5 C10 126.0 . . ?
C1 C5 C10 126.0 . . ?
C4 C5 Ir1 70.7(2) . . ?
C1 C5 Ir1 71.0(2) . . ?
C10 C5 Ir1 123.95(17) . . ?
C1 C6 H6B1 109.5 . . ?
C1 C6 H6B2 109.5 . . ?
H6B1 C6 H6B2 109.5 . . ?
C1 C6 H6B3 109.5 . . ?
H6B1 C6 H6B3 109.5 . . ?
H6B2 C6 H6B3 109.5 . . ?
C2 C7 H7B1 109.5 . . ?
C2 C7 H7B2 109.5 . . ?
H7B1 C7 H7B2 109.5 . . ?
C2 C7 H7B3 109.5 . . ?
H7B1 C7 H7B3 109.5 . . ?
H7B2 C7 H7B3 109.5 . . ?
C3 C8 H8B1 109.5 . . ?
C3 C8 H8B2 109.5 . . ?
H8B1 C8 H8B2 109.5 . . ?
C3 C8 H8B3 109.5 . . ?
H8B1 C8 H8B3 109.5 . . ?
H8B2 C8 H8B3 109.5 . . ?
C4 C9 H9B1 109.5 . . ?
C4 C9 H9B2 109.5 . . ?
H9B1 C9 H9B2 109.5 . . ?
C4 C9 H9B3 109.5 . . ?
H9B1 C9 H9B3 109.5 . . ?
H9B2 C9 H9B3 109.5 . . ?
C5 C10 H10D 109.5 . . ?
C5 C10 H10E 109.5 . . ?
H10D C10 H10E 109.5 . . ?
C5 C10 H10F 109.5 . . ?
H10D C10 H10F 109.5 . . ?
H10E C10 H10F 109.5 . . ?
N1 C11 C12 122.1(10) . . ?
N1 C11 H11 119.0 . . ?
C12 C11 H11 119.0 . . ?
C13 C12 C11 117.6(9) . . ?
C13 C12 H12 121.2 . . ?
C11 C12 H12 121.2 . . ?
C14 C13 C12 119.2(8) . . ?
C14 C13 C16 119.8(10) . . ?
C12 C13 C16 120.8(10) . . ?
C15 C14 C13 118.9(9) . . ?
C15 C14 H14 120.5 . . ?
C13 C14 H14 120.5 . . ?
N1 C15 C14 122.9(9) . . ?
N1 C15 H15 118.5 . . ?
C14 C15 H15 118.5 . . ?
N2 C16 C13 119.2(10) . . ?
C13 C16 N2B 112.3(12) . . ?
N2 C16 S1 124.8(9) . . ?
C13 C16 S1 114.6(8) . . ?
N2B C16 S1 120.0(12) . . ?
C11 N1 C15 119.0(8) . . ?
C11 N1 Ir1 120.2(7) . . ?
C15 N1 Ir1 120.8(6) . . ?
N4 N3 Ir1 121.7(18) . . ?
N5 N4 N3 172.5(18) . . ?
N4B N3B Ir1 113(4) . . ?
N5B N4B N3B 173(5) . . ?
N7 N6 Ir1 112.1(13) . . ?
N8 N7 N6 172.8(16) . . ?
N7B N6B Ir1 125(4) . . ?
N8B N7B N6B 169(4) . . ?
C16 N2 C17 123.8(10) . . ?
C16 N2 C20 122.2(11) . . ?
C17 N2 C20 113.9(11) . . ?
C19 S2 C18 97.1(7) . . ?
N2 C17 C18 112.3(11) . . ?
N2 C17 H17A 109.2 . . ?
C18 C17 H17A 109.2 . . ?
N2 C17 H17B 109.2 . . ?
C18 C17 H17B 109.2 . . ?
H17A C17 H17B 107.9 . . ?
C17 C18 S2 109.7(12) . . ?
C17 C18 H18A 109.7 . . ?
S2 C18 H18A 109.7 . . ?
C17 C18 H18B 109.7 . . ?
S2 C18 H18B 109.7 . . ?
H18A C18 H18B 108.2 . . ?
C20 C19 S2 112.8(13) . . ?
C20 C19 H19A 109.0 . . ?
S2 C19 H19A 109.0 . . ?
C20 C19 H19B 109.0 . . ?
S2 C19 H19B 109.0 . . ?
H19A C19 H19B 107.8 . . ?
N2 C20 C19 111.1(11) . . ?
N2 C20 H20A 109.4 . . ?
C19 C20 H20A 109.4 . . ?
N2 C20 H20B 109.4 . . ?
C19 C20 H20B 109.4 . . ?
H20A C20 H20B 108.0 . . ?
C17B N2B C20B 113(2) . . ?
C17B N2B C16 125(2) . . ?
C20B N2B C16 120(2) . . ?
C19B S2B C18B 96.8(15) . . ?
N2B C17B C18B 110(2) . . ?
N2B C17B H17C 109.7 . . ?
C18B C17B H17C 109.7 . . ?
N2B C17B H17D 109.7 . . ?
C18B C17B H17D 109.7 . . ?
H17C C17B H17D 108.2 . . ?
C17B C18B S2B 109(2) . . ?
C17B C18B H18C 109.9 . . ?
S2B C18B H18C 109.9 . . ?
C17B C18B H18D 109.9 . . ?
S2B C18B H18D 109.9 . . ?
H18C C18B H18D 108.3 . . ?
C20B C19B S2B 112(2) . . ?
C20B C19B H19C 109.3 . . ?
S2B C19B H19C 109.3 . . ?
C20B C19B H19D 109.3 . . ?
S2B C19B H19D 109.3 . . ?
H19C C19B H19D 108.0 . . ?
N2B C20B C19B 110(2) . . ?
N2B C20B H20C 109.8 . . ?
C19B C20B H20C 109.8 . . ?
N2B C20B H20D 109.8 . . ?
C19B C20B H20D 109.8 . . ?
H20C C20B H20D 108.2 . . ?
N3 Ir1 N1 81.4(5) . . ?
N1 Ir1 C5B 109.8(7) . . ?
N1 Ir1 C4B 147.0(7) . . ?
C5B Ir1 C4B 38.7(5) . . ?
N1 Ir1 N6B 79.1(12) . . ?
C5B Ir1 N6B 170.8(13) . . ?
C4B Ir1 N6B 133.1(14) . . ?
N3 Ir1 C4 104.9(5) . . ?
N1 Ir1 C4 158.7(3) . . ?
N3 Ir1 C5 102.5(6) . . ?
N1 Ir1 C5 120.6(3) . . ?
C4 Ir1 C5 38.52(11) . . ?
N3 Ir1 C3 136.6(5) . . ?
N1 Ir1 C3 141.7(3) . . ?
C4 Ir1 C3 38.49(10) . . ?
C5 Ir1 C3 64.44(15) . . ?
N3 Ir1 C1 131.2(5) . . ?
N1 Ir1 C1 95.9(2) . . ?
C4 Ir1 C1 64.44(15) . . ?
C5 Ir1 C1 38.47(10) . . ?
C3 Ir1 C1 64.36(14) . . ?
N3 Ir1 C2 166.8(6) . . ?
N1 Ir1 C2 105.9(3) . . ?
C4 Ir1 C2 64.40(14) . . ?
C5 Ir1 C2 64.38(15) . . ?
C3 Ir1 C2 38.41(9) . . ?
C1 Ir1 C2 38.40(10) . . ?
N1 Ir1 C1B 96.4(7) . . ?
C5B Ir1 C1B 38.5(4) . . ?
C4B Ir1 C1B 64.5(6) . . ?
N6B Ir1 C1B 140.2(15) . . ?
N1 Ir1 C3B 155.9(7) . . ?
C5B Ir1 C3B 64.5(6) . . ?
C4B Ir1 C3B 38.5(4) . . ?
N6B Ir1 C3B 106.4(12) . . ?
C1B Ir1 C3B 64.1(6) . . ?

loop_
_geom_bond_atom_site_label_1
_geom_bond_atom_site_label_2
_geom_bond_distance
_geom_bond_site_symmetry_2
_geom_bond_publ_flag
C1B C2B 1.4200 . ?
C1B C5B 1.4200 . ?
C1B C6B 1.5095 . ?
C1B Ir1 2.16(3) . ?
C2B C3B 1.4200 . ?
C2B C7B 1.5095 . ?
C2B Ir1 2.18(2) . ?
C3B C4B 1.4200 . ?
C3B C8B 1.5095 . ?
C3B Ir1 2.17(2) . ?
C4B C5B 1.4200 . ?
C4B C9B 1.5095 . ?
C4B Ir1 2.14(3) . ?
C5B C10B 1.5095 . ?
C5B Ir1 2.14(3) . ?
C6B H6A 0.9800 . ?
C6B H6B 0.9800 . ?
C6B H6C 0.9800 . ?
C7B H7A 0.9800 . ?
C7B H7B 0.9800 . ?
C7B H7C 0.9800 . ?
C8B H8A 0.9800 . ?
C8B H8B 0.9800 . ?
C8B H8C 0.9800 . ?
C9B H9A 0.9800 . ?
C9B H9B 0.9800 . ?
C9B H9C 0.9800 . ?
C10B H10A 0.9800 . ?
C10B H10B 0.9800 . ?
C10B H10C 0.9800 . ?
C1 C2 1.4200 . ?
C1 C5 1.4200 . ?
C1 C6 1.5095 . ?
C1 Ir1 2.158(6) . ?
C2 C3 1.4200 . ?
C2 C7 1.5095 . ?
C2 Ir1 2.160(6) . ?
C3 C4 1.4200 . ?
C3 C8 1.5095 . ?
C3 Ir1 2.156(6) . ?
C4 C5 1.4200 . ?
C4 C9 1.5095 . ?
C4 Ir1 2.152(6) . ?
C5 C10 1.5095 . ?
C5 Ir1 2.153(6) . ?
C6 H6B1 0.9800 . ?
C6 H6B2 0.9800 . ?
C6 H6B3 0.9800 . ?
C7 H7B1 0.9800 . ?
C7 H7B2 0.9800 . ?
C7 H7B3 0.9800 . ?
C8 H8B1 0.9800 . ?
C8 H8B2 0.9800 . ?
C8 H8B3 0.9800 . ?
C9 H9B1 0.9800 . ?
C9 H9B2 0.9800 . ?
C9 H9B3 0.9800 . ?
C10 H10D 0.9800 . ?
C10 H10E 0.9800 . ?
C10 H10F 0.9800 . ?
C11 N1 1.336(12) . ?
C11 C12 1.406(15) . ?
C11 H11 0.9500 . ?
C12 C13 1.403(14) . ?
C12 H12 0.9500 . ?
C13 C14 1.386(14) . ?
C13 C16 1.488(14) . ?
C14 C15 1.368(13) . ?
C14 H14 0.9500 . ?
C15 N1 1.340(12) . ?
C15 H15 0.9500 . ?
C16 N2 1.337(16) . ?
C16 N2B 1.50(3) . ?
C16 S1 1.675(12) . ?
N1 Ir1 2.115(7) . ?
N3 N4 1.221(10) . ?
N3 Ir1 2.09(2) . ?
N4 N5 1.167(10) . ?
N3B N4B 1.222(10) . ?
N3B Ir1 2.18(6) . ?
N4B N5B 1.166(10) . ?
N6 N7 1.222(10) . ?
N6 Ir1 2.165(16) . ?
N7 N8 1.166(10) . ?
N6B N7B 1.223(10) . ?
N6B Ir1 2.15(5) . ?
N7B N8B 1.168(10) . ?
N2 C17 1.469(16) . ?
N2 C20 1.485(15) . ?
S2 C19 1.797(12) . ?
S2 C18 1.824(13) . ?
C17 C18 1.535(18) . ?
C17 H17A 0.9900 . ?
C17 H17B 0.9900 . ?
C18 H18A 0.9900 . ?
C18 H18B 0.9900 . ?
C19 C20 1.507(17) . ?
C19 H19A 0.9900 . ?
C19 H19B 0.9900 . ?
C20 H20A 0.9900 . ?
C20 H20B 0.9900 . ?
N2B C17B 1.47(2) . ?
N2B C20B 1.49(2) . ?
S2B C19B 1.798(18) . ?
S2B C18B 1.82(2) . ?
C17B C18B 1.54(2) . ?
C17B H17C 0.9900 . ?
C17B H17D 0.9900 . ?
C18B H18C 0.9900 . ?
C18B H18D 0.9900 . ?
C19B C20B 1.52(2) . ?
C19B H19C 0.9900 . ?
C19B H19D 0.9900 . ?
C20B H20C 0.9900 . ?
C20B H20D 0.9900 . ?
